data_4000051
loop_
_publ_author_name
'Valet, Murielle'
'Hoffman, David M.'

_publ_section_title
;
 Synthesis of Homoleptic Gallium Alkoxide Complexes and the Chemical Vapor
 Deposition of Gallium Oxide Films
;
_journal_coden_ASTM CMATEX
_journal_issue 6
_journal_name_full 'Chemistry of Materials'
_journal_page_first 2135
_journal_page_last 2143
_journal_paper_doi 10.1021/cm0014177
_journal_volume 13
_journal_year 2001
_chemical_formula_sum 'C30 H66 Ga2 O6'
_chemical_formula_weight 662.27
_space_group_IT_number 14
_symmetry_cell_setting monoclinic
_symmetry_space_group_name_Hall '-P 2ybc'
_symmetry_space_group_name_H-M 'P 1 21/c 1'
_atom_sites_solution_hydrogens geom
_atom_sites_solution_primary direct
_atom_sites_solution_secondary difmap
_cell_angle_alpha 90.00
_cell_angle_beta 93.985(1)
_cell_angle_gamma 90.00
_cell_formula_units_Z 6
_cell_length_a 9.1778(5)
_cell_length_b 17.5206(9)
_cell_length_c 33.6060(18)
_cell_measurement_reflns_used 7213
_cell_measurement_temperature 223(2)
_cell_measurement_theta_max 24.04
_cell_measurement_theta_min 1.21
_cell_volume 5390.8(5)
_diffrn_ambient_temperature 223(2)
_diffrn_detector_area_resol_mean 1K
_diffrn_measurement_device_type 'Siemens SMART CCD'
_diffrn_measurement_method CCD
_diffrn_radiation_monochromator graphite
_diffrn_radiation_source 'fine-focus sealed tube'
_diffrn_radiation_type MoK\a
_diffrn_radiation_wavelength 0.71073
_diffrn_reflns_av_R_equivalents 0.0256
_diffrn_reflns_av_sigmaI/netI 0.0165
_diffrn_reflns_limit_h_max 10
_diffrn_reflns_limit_h_min -10
_diffrn_reflns_limit_k_max 20
_diffrn_reflns_limit_k_min 0
_diffrn_reflns_limit_l_max 38
_diffrn_reflns_limit_l_min 0
_diffrn_reflns_number 26060
_diffrn_reflns_theta_max 24.04
_diffrn_reflns_theta_min 1.21
_diffrn_standards_decay_% 0.0
_exptl_absorpt_coefficient_mu 1.534
_exptl_absorpt_correction_T_max 0.8188
_exptl_absorpt_correction_T_min 0.6043
_exptl_absorpt_correction_type empirical
_exptl_absorpt_process_details ?
_exptl_crystal_colour Colorless
_exptl_crystal_density_diffrn 1.224
_exptl_crystal_density_method 'not measured'
_exptl_crystal_description Block
_exptl_crystal_F_000 2136
_exptl_crystal_size_max 0.45
_exptl_crystal_size_mid 0.30
_exptl_crystal_size_min 0.30
_refine_ls_extinction_coef 0.00033(3)
_refine_ls_extinction_expression Fc^*^=kFc[1+0.001xFc^2^\l^3^/sin(2\q)]^-1/4^
_refine_ls_extinction_method SHELXL
_refine_ls_goodness_of_fit_ref 1.097
_refine_ls_hydrogen_treatment mixed
_refine_ls_matrix_type full
_refine_ls_number_parameters 575
_refine_ls_number_reflns 8496
_refine_ls_number_restraints 18
_refine_ls_restrained_S_all 1.096
_refine_ls_R_factor_all 0.0387
_refine_ls_R_factor_gt 0.0258
_refine_ls_shift/su_max 0.287
_refine_ls_shift/su_mean 0.039
_refine_ls_structure_factor_coef Fsqd
_refine_ls_weighting_details 'calc w=1/[\s^2^(Fo^2^)+(0.0267P)^2^+4.6650P] where P=(Fo^2^+2Fc^2^)/3'
_refine_ls_weighting_scheme calc
_refine_ls_wR_factor_gt 0.0650
_refine_ls_wR_factor_ref 0.0723
_reflns_number_gt 6551
_reflns_number_total 8806
_reflns_threshold_expression >4sigma(I)
_cod_depositor_comments
;
The following automatic conversions were performed:
'_symmetry_cell_setting' value 'Monoclinic' changed to 'monoclinic'
according to '/home/saulius/struct/CIF-dictionaries/cif_core.dic'
dictionary named 'cif_core.dic' version 2.4.1 from
2010-06-29.

'_exptl_absorpt_correction_type' value 'Empirical' changed to
'empirical' according to
'/home/saulius/struct/CIF-dictionaries/cif_core.dic' dictionary named
'cif_core.dic' version 2.4.1 from 2010-06-29.

Automatic conversion script
Id: cif_fix_enum 1527 2010-12-29 10:47:43Z saulius 
;
_cod_original_sg_symbol_H-M P2(1)/c
_cod_database_code 4000051

loop_
_symmetry_equiv_pos_as_xyz
'x, y, z'
'-x, y+1/2, -z+1/2'
'-x, -y, -z'
'x, -y-1/2, z-1/2'

loop_
_atom_site_label
_atom_site_type_symbol
_atom_site_fract_x
_atom_site_fract_y
_atom_site_fract_z
_atom_site_U_iso_or_equiv
_atom_site_adp_type
_atom_site_occupancy
_atom_site_symmetry_multiplicity
_atom_site_calc_flag
_atom_site_refinement_flags
_atom_site_disorder_assembly
_atom_site_disorder_group
Ga1 Ga 0.44540(2) 0.459879(12) 0.699421(6) 0.02696(6) Uani 1 1 d . A .
Ga2 Ga 0.44934(2) 0.553584(12) 0.627399(6) 0.02594(5) Uani 1 1 d . A .
Ga3 Ga 1.00735(2) 1.042956(12) 0.537505(6) 0.02709(6) Uani 1 1 d . . .
O1 O 0.52729(14) 0.45943(7) 0.64847(4) 0.0290(3) Uani 1 1 d . . .
O2 O 0.36897(14) 0.55429(7) 0.67845(4) 0.0290(3) Uani 1 1 d . . .
O3 O 0.30122(17) 0.39199(9) 0.69856(4) 0.0418(4) Uani 1 1 d . . .
O4 O 0.56858(17) 0.45832(8) 0.74227(4) 0.0415(4) Uani 1 1 d . . .
O5 O 0.59538(16) 0.61998(8) 0.62738(4) 0.0376(4) Uani 1 1 d . . .
O6 O 0.32289(16) 0.55646(8) 0.58521(4) 0.0389(4) Uani 1 1 d . . .
O7 O 1.08232(14) 0.95052(7) 0.51551(4) 0.0278(3) Uani 1 1 d . . .
O8 O 0.87264(17) 1.01774(9) 0.57089(4) 0.0412(4) Uani 1 1 d . . .
O9 O 1.14181(17) 1.10914(8) 0.55564(4) 0.0396(4) Uani 1 1 d . . .
C1 C 0.6419(2) 0.41014(12) 0.63405(6) 0.0330(5) Uani 1 1 d . . .
C2 C 0.6010(3) 0.39640(14) 0.58992(7) 0.0437(6) Uani 1 1 d . . .
H2A H 0.5909 0.4460 0.5766 0.052 Uiso 1 1 calc R . .
H2B H 0.5052 0.3715 0.5874 0.052 Uiso 1 1 calc R . .
C3 C 0.7084(3) 0.34790(17) 0.56796(8) 0.0674(9) Uani 1 1 d . . .
H3A H 0.6729 0.3425 0.5402 0.101 Uiso 1 1 calc R . .
H3B H 0.7172 0.2979 0.5803 0.101 Uiso 1 1 calc R . .
H3C H 0.8032 0.3726 0.5694 0.101 Uiso 1 1 calc R . .
C4 C 0.6395(3) 0.33645(13) 0.65780(8) 0.0499(7) Uani 1 1 d . . .
H4A H 0.6660 0.3470 0.6857 0.075 Uiso 1 1 calc R . .
H4B H 0.7087 0.3006 0.6478 0.075 Uiso 1 1 calc R . .
H4C H 0.5421 0.3146 0.6551 0.075 Uiso 1 1 calc R . .
C5 C 0.7873(2) 0.45058(14) 0.64081(8) 0.0489(7) Uani 1 1 d . . .
H5A H 0.8094 0.4582 0.6692 0.073 Uiso 1 1 calc R . .
H5B H 0.7824 0.4997 0.6274 0.073 Uiso 1 1 calc R . .
H5C H 0.8634 0.4198 0.6302 0.073 Uiso 1 1 calc R . .
C6 C 0.2555(2) 0.60378(12) 0.69353(6) 0.0324(5) Uani 1 1 d . . .
C7 C 0.2940(3) 0.61332(14) 0.73794(7) 0.0437(6) Uani 1 1 d . . .
H7A H 0.3904 0.6374 0.7415 0.052 Uiso 1 1 calc R . .
H7B H 0.3021 0.5625 0.7501 0.052 Uiso 1 1 calc R . .
C8 C 0.1866(3) 0.66035(17) 0.76065(8) 0.0650(8) Uani 1 1 d . . .
H8A H 0.2208 0.6631 0.7886 0.098 Uiso 1 1 calc R . .
H8B H 0.0912 0.6363 0.7582 0.098 Uiso 1 1 calc R . .
H8C H 0.1796 0.7114 0.7496 0.098 Uiso 1 1 calc R . .
C9 C 0.1086(2) 0.56581(15) 0.68501(8) 0.0486(7) Uani 1 1 d . . .
H9A H 0.0886 0.5607 0.6564 0.073 Uiso 1 1 calc R . .
H9B H 0.0332 0.5967 0.6959 0.073 Uiso 1 1 calc R . .
H9C H 0.1099 0.5157 0.6973 0.073 Uiso 1 1 calc R . .
C10 C 0.2643(3) 0.67959(13) 0.67174(8) 0.0517(7) Uani 1 1 d . . .
H10A H 0.2392 0.6720 0.6435 0.078 Uiso 1 1 calc R . .
H10B H 0.3629 0.6996 0.6755 0.078 Uiso 1 1 calc R . .
H10C H 0.1966 0.7155 0.6823 0.078 Uiso 1 1 calc R . .
C11 C 0.2608(3) 0.34559(17) 0.73156(9) 0.0393(8) Uani 0.80 1 d PD A 1
C12 C 0.1147(3) 0.30878(18) 0.71790(10) 0.0533(9) Uani 0.80 1 d PD A 1
H12A H 0.0871 0.2736 0.7388 0.064 Uiso 0.80 1 calc PR A 1
H12B H 0.0402 0.3489 0.7154 0.064 Uiso 0.80 1 calc PR A 1
C13 C 0.1118(4) 0.2654(2) 0.67874(11) 0.0705(11) Uani 0.80 1 d P A 1
H13A H 0.0141 0.2458 0.6722 0.106 Uiso 0.80 1 calc PR A 1
H13B H 0.1802 0.2232 0.6813 0.106 Uiso 0.80 1 calc PR A 1
H13C H 0.1391 0.2994 0.6577 0.106 Uiso 0.80 1 calc PR A 1
C14 C 0.2421(4) 0.3928(2) 0.76866(9) 0.0510(9) Uani 0.80 1 d PD A 1
H14A H 0.3352 0.4151 0.7778 0.076 Uiso 0.80 1 calc PR A 1
H14B H 0.2074 0.3604 0.7894 0.076 Uiso 0.80 1 calc PR A 1
H14C H 0.1718 0.4332 0.7625 0.076 Uiso 0.80 1 calc PR A 1
C15 C 0.3807(4) 0.2858(2) 0.73866(12) 0.0574(11) Uani 0.80 1 d PD A 1
H15A H 0.4724 0.3109 0.7465 0.086 Uiso 0.80 1 calc PR A 1
H15B H 0.3908 0.2571 0.7143 0.086 Uiso 0.80 1 calc PR A 1
H15C H 0.3552 0.2513 0.7597 0.086 Uiso 0.80 1 calc PR A 1
C11' C 0.2852(9) 0.3294(5) 0.7273(3) 0.029(3) Uiso 0.20 1 d PD A 2
C12' C 0.1774(12) 0.2718(7) 0.7084(4) 0.049(3) Uiso 0.20 1 d PD A 2
H12C H 0.2295 0.2396 0.6902 0.059 Uiso 0.20 1 calc PR A 2
H12D H 0.1451 0.2386 0.7295 0.059 Uiso 0.20 1 calc PR A 2
C13' C 0.0462(17) 0.3030(9) 0.6860(5) 0.066(4) Uiso 0.20 1 d P A 2
H13D H -0.0098 0.2615 0.6734 0.099 Uiso 0.20 1 calc PR A 2
H13E H 0.0758 0.3380 0.6657 0.099 Uiso 0.20 1 calc PR A 2
H13F H -0.0133 0.3298 0.7042 0.099 Uiso 0.20 1 calc PR A 2
C14' C 0.2151(17) 0.3740(9) 0.7597(4) 0.055(5) Uiso 0.20 1 d PD A 2
H14D H 0.1320 0.4023 0.7480 0.083 Uiso 0.20 1 calc PR A 2
H14E H 0.2859 0.4092 0.7722 0.083 Uiso 0.20 1 calc PR A 2
H14F H 0.1827 0.3389 0.7796 0.083 Uiso 0.20 1 calc PR A 2
C15' C 0.4173(13) 0.2914(9) 0.7485(4) 0.041(4) Uiso 0.20 1 d PD A 2
H15D H 0.4791 0.3300 0.7617 0.062 Uiso 0.20 1 calc PR A 2
H15E H 0.4719 0.2644 0.7292 0.062 Uiso 0.20 1 calc PR A 2
H15F H 0.3853 0.2557 0.7681 0.062 Uiso 0.20 1 calc PR A 2
C16 C 0.6809(2) 0.50690(13) 0.75957(7) 0.0376(6) Uani 1 1 d . A .
C17 C 0.8197(3) 0.45920(14) 0.76569(7) 0.0462(6) Uani 1 1 d . . .
H17A H 0.8525 0.4457 0.7395 0.055 Uiso 1 1 calc R A .
H17B H 0.8960 0.4908 0.7793 0.055 Uiso 1 1 calc R . .
C18 C 0.8047(3) 0.38616(17) 0.78959(9) 0.0703(9) Uani 1 1 d . A .
H18A H 0.8978 0.3597 0.7920 0.105 Uiso 1 1 calc R . .
H18B H 0.7316 0.3535 0.7761 0.105 Uiso 1 1 calc R . .
H18C H 0.7752 0.3987 0.8160 0.105 Uiso 1 1 calc R . .
C19 C 0.6313(3) 0.53489(17) 0.79940(7) 0.0601(8) Uani 1 1 d . . .
H19A H 0.5431 0.5650 0.7948 0.090 Uiso 1 1 calc R A .
H19B H 0.7075 0.5660 0.8126 0.090 Uiso 1 1 calc R . .
H19C H 0.6118 0.4914 0.8161 0.090 Uiso 1 1 calc R . .
C20 C 0.7093(3) 0.57464(13) 0.73269(7) 0.0436(6) Uani 1 1 d . . .
H20A H 0.6212 0.6050 0.7287 0.065 Uiso 1 1 calc R A .
H20B H 0.7376 0.5562 0.7071 0.065 Uiso 1 1 calc R . .
H20C H 0.7872 0.6057 0.7451 0.065 Uiso 1 1 calc R . .
C21 C 0.6335(3) 0.66924(17) 0.59563(9) 0.0325(9) Uani 0.75 1 d PD B 1
C22 C 0.7843(3) 0.70171(16) 0.60861(9) 0.0333(7) Uani 0.75 1 d PD B 1
H22A H 0.8118 0.7388 0.5886 0.040 Uiso 0.75 1 calc PR B 1
H22B H 0.8559 0.6602 0.6093 0.040 Uiso 0.75 1 calc PR B 1
C23 C 0.7916(4) 0.7413(2) 0.65022(10) 0.0507(9) Uani 0.75 1 d P B 1
H23A H 0.8900 0.7599 0.6567 0.076 Uiso 0.75 1 calc PR B 1
H23B H 0.7657 0.7049 0.6703 0.076 Uiso 0.75 1 calc PR B 1
H23C H 0.7238 0.7838 0.6496 0.076 Uiso 0.75 1 calc PR B 1
C24 C 0.5196(4) 0.7334(2) 0.59292(11) 0.0459(10) Uani 0.75 1 d PD B 1
H24A H 0.5195 0.7593 0.6184 0.069 Uiso 0.75 1 calc PR B 1
H24B H 0.4237 0.7119 0.5861 0.069 Uiso 0.75 1 calc PR B 1
H24C H 0.5435 0.7695 0.5725 0.069 Uiso 0.75 1 calc PR B 1
C25 C 0.6384(4) 0.6272(2) 0.55606(10) 0.0475(10) Uani 0.75 1 d PD B 1
H25A H 0.7116 0.5873 0.5586 0.071 Uiso 0.75 1 calc PR B 1
H25B H 0.6632 0.6629 0.5355 0.071 Uiso 0.75 1 calc PR B 1
H25C H 0.5436 0.6048 0.5488 0.071 Uiso 0.75 1 calc PR B 1
C21' C 0.6171(8) 0.6824(5) 0.5995(3) 0.032(3) Uiso 0.25 1 d PD B 2
C22' C 0.7413(12) 0.7316(7) 0.6173(4) 0.073(4) Uiso 0.25 1 d PD B 2
H22C H 0.7912 0.7503 0.5944 0.087 Uiso 0.25 1 calc PR B 2
H22D H 0.6937 0.7762 0.6282 0.087 Uiso 0.25 1 calc PR B 2
C23' C 0.8440(17) 0.7140(9) 0.6435(5) 0.084(5) Uiso 0.25 1 d P B 2
H23D H 0.9170 0.7541 0.6450 0.127 Uiso 0.25 1 calc PR B 2
H23E H 0.8886 0.6664 0.6361 0.127 Uiso 0.25 1 calc PR B 2
H23F H 0.8040 0.7083 0.6693 0.127 Uiso 0.25 1 calc PR B 2
C24' C 0.4831(10) 0.7269(6) 0.5841(3) 0.034(3) Uiso 0.25 1 d PD B 2
H24D H 0.4489 0.7580 0.6054 0.051 Uiso 0.25 1 calc PR B 2
H24E H 0.4068 0.6916 0.5748 0.051 Uiso 0.25 1 calc PR B 2
H24F H 0.5080 0.7595 0.5623 0.051 Uiso 0.25 1 calc PR B 2
C25' C 0.6669(14) 0.6370(7) 0.5645(3) 0.048(4) Uiso 0.25 1 d PD B 2
H25D H 0.7539 0.6081 0.5729 0.072 Uiso 0.25 1 calc PR B 2
H25E H 0.6887 0.6716 0.5432 0.072 Uiso 0.25 1 calc PR B 2
H25F H 0.5900 0.6021 0.5550 0.072 Uiso 0.25 1 calc PR B 2
C26 C 0.2131(2) 0.50641(12) 0.56785(6) 0.0334(5) Uani 1 1 d . B .
C27 C 0.0721(2) 0.55271(13) 0.56097(7) 0.0407(6) Uani 1 1 d . . .
H27A H -0.0028 0.5198 0.5477 0.049 Uiso 1 1 calc R B .
H27B H 0.0384 0.5669 0.5870 0.049 Uiso 1 1 calc R . .
C28 C 0.0842(3) 0.62473(15) 0.53632(8) 0.0539(7) Uani 1 1 d . B .
H28A H -0.0099 0.6501 0.5336 0.081 Uiso 1 1 calc R . .
H28B H 0.1144 0.6115 0.5101 0.081 Uiso 1 1 calc R . .
H28C H 0.1559 0.6586 0.5495 0.081 Uiso 1 1 calc R . .
C29 C 0.1861(2) 0.43883(12) 0.59507(7) 0.0400(6) Uani 1 1 d . . .
H29A H 0.2752 0.4094 0.5995 0.060 Uiso 1 1 calc R B .
H29B H 0.1098 0.4067 0.5826 0.060 Uiso 1 1 calc R . .
H29C H 0.1561 0.4575 0.6204 0.060 Uiso 1 1 calc R . .
C30 C 0.2653(3) 0.47826(15) 0.52842(7) 0.0502(7) Uani 1 1 d . . .
H30A H 0.3545 0.4490 0.5334 0.075 Uiso 1 1 calc R B .
H30B H 0.2840 0.5216 0.5116 0.075 Uiso 1 1 calc R . .
H30C H 0.1907 0.4462 0.5151 0.075 Uiso 1 1 calc R . .
C31 C 1.2145(2) 0.90790(12) 0.52931(6) 0.0337(5) Uani 1 1 d . . .
C32 C 1.2166(3) 0.90061(13) 0.57479(7) 0.0413(6) Uani 1 1 d . . .
H32A H 1.3105 0.8785 0.5845 0.050 Uiso 1 1 calc R . .
H32B H 1.2114 0.9520 0.5862 0.050 Uiso 1 1 calc R . .
C33 C 1.0954(3) 0.85279(14) 0.59058(7) 0.0514(7) Uani 1 1 d . . .
H33A H 1.1062 0.8519 0.6195 0.077 Uiso 1 1 calc R . .
H33B H 1.1011 0.8011 0.5804 0.077 Uiso 1 1 calc R . .
H33C H 1.0015 0.8748 0.5819 0.077 Uiso 1 1 calc R . .
C34 C 1.3472(3) 0.95195(14) 0.51744(8) 0.0485(7) Uani 1 1 d . . .
H34A H 1.3445 0.9559 0.4886 0.073 Uiso 1 1 calc R . .
H34B H 1.4354 0.9254 0.5271 0.073 Uiso 1 1 calc R . .
H34C H 1.3466 1.0027 0.5290 0.073 Uiso 1 1 calc R . .
C35 C 1.2073(3) 0.83042(13) 0.50894(7) 0.0436(6) Uani 1 1 d . . .
H35A H 1.2065 0.8373 0.4803 0.065 Uiso 1 1 calc R . .
H35B H 1.1190 0.8042 0.5154 0.065 Uiso 1 1 calc R . .
H35C H 1.2919 0.8004 0.5181 0.065 Uiso 1 1 calc R . .
C36 C 0.8614(4) 1.0445(2) 0.61129(12) 0.0328(11) Uani 0.60 1 d PD C 1
C37 C 0.7605(4) 0.9888(2) 0.63116(11) 0.0429(10) Uani 0.60 1 d PD C 1
H37A H 0.8136 0.9409 0.6362 0.051 Uiso 0.60 1 calc PR C 1
H37B H 0.7390 1.0099 0.6571 0.051 Uiso 0.60 1 calc PR C 1
C38 C 0.6171(5) 0.9707(3) 0.60814(13) 0.0572(13) Uani 0.60 1 d P C 1
H38A H 0.5638 0.9334 0.6228 0.086 Uiso 0.60 1 calc PR C 1
H38B H 0.6360 0.9501 0.5822 0.086 Uiso 0.60 1 calc PR C 1
H38C H 0.5594 1.0169 0.6047 0.086 Uiso 0.60 1 calc PR C 1
C39 C 0.7914(5) 1.1234(2) 0.60680(14) 0.0435(13) Uani 0.60 1 d PD C 1
H39A H 0.8572 1.1577 0.5942 0.065 Uiso 0.60 1 calc PR C 1
H39B H 0.7721 1.1431 0.6329 0.065 Uiso 0.60 1 calc PR C 1
H39C H 0.7003 1.1196 0.5904 0.065 Uiso 0.60 1 calc PR C 1
C40 C 1.0050(4) 1.0514(3) 0.63609(11) 0.0408(11) Uani 0.60 1 d PD C 1
H40A H 1.0423 1.0008 0.6427 0.061 Uiso 0.60 1 calc PR C 1
H40B H 0.9897 1.0791 0.6604 0.061 Uiso 0.60 1 calc PR C 1
H40C H 1.0748 1.0787 0.6210 0.061 Uiso 0.60 1 calc PR C 1
C36' C 0.8339(6) 1.0550(3) 0.6072(2) 0.0335(18) Uiso 0.40 1 d PD C 2
C37' C 0.6908(7) 1.0192(4) 0.6183(2) 0.0489(16) Uiso 0.40 1 d PD C 2
H37C H 0.6699 1.0377 0.6449 0.059 Uiso 0.40 1 calc PR C 2
H37D H 0.6124 1.0375 0.5995 0.059 Uiso 0.40 1 calc PR C 2
C38' C 0.6858(10) 0.9341(5) 0.6188(3) 0.075(2) Uiso 0.40 1 d P C 2
H38D H 0.5883 0.9174 0.6241 0.112 Uiso 0.40 1 calc PR C 2
H38E H 0.7553 0.9150 0.6395 0.112 Uiso 0.40 1 calc PR C 2
H38F H 0.7105 0.9146 0.5931 0.112 Uiso 0.40 1 calc PR C 2
C39' C 0.8184(10) 1.1411(4) 0.6042(3) 0.046(2) Uiso 0.40 1 d PD C 2
H39D H 0.9115 1.1634 0.5986 0.069 Uiso 0.40 1 calc PR C 2
H39E H 0.7880 1.1611 0.6292 0.069 Uiso 0.40 1 calc PR C 2
H39F H 0.7458 1.1538 0.5829 0.069 Uiso 0.40 1 calc PR C 2
C40' C 0.9624(8) 1.0341(5) 0.6363(2) 0.054(2) Uiso 0.40 1 d PD C 2
H40D H 0.9723 0.9791 0.6375 0.080 Uiso 0.40 1 calc PR C 2
H40E H 0.9457 1.0538 0.6625 0.080 Uiso 0.40 1 calc PR C 2
H40F H 1.0512 1.0563 0.6272 0.080 Uiso 0.40 1 calc PR C 2
C41 C 1.2227(2) 1.16989(12) 0.53963(7) 0.0364(6) Uani 1 1 d . C .
C42 C 1.3745(3) 1.16936(15) 0.56137(7) 0.0470(7) Uani 1 1 d . . .
H42A H 1.4246 1.1223 0.5544 0.056 Uiso 1 1 calc R C .
H42B H 1.4305 1.2124 0.5517 0.056 Uiso 1 1 calc R . .
C43 C 1.3763(3) 1.17446(18) 0.60633(8) 0.0642(8) Uani 1 1 d . C .
H43A H 1.4765 1.1737 0.6176 0.096 Uiso 1 1 calc R . .
H43B H 1.3238 1.1314 0.6165 0.096 Uiso 1 1 calc R . .
H43C H 1.3297 1.2216 0.6138 0.096 Uiso 1 1 calc R . .
C44 C 1.1441(3) 1.24449(14) 0.54735(8) 0.0567(8) Uani 1 1 d . . .
H44A H 1.0481 1.2439 0.5333 0.085 Uiso 1 1 calc R C .
H44B H 1.2002 1.2869 0.5379 0.085 Uiso 1 1 calc R . .
H44C H 1.1340 1.2501 0.5757 0.085 Uiso 1 1 calc R . .
C45 C 1.2356(3) 1.15873(15) 0.49497(7) 0.0505(7) Uani 1 1 d . . .
H45A H 1.1389 1.1592 0.4813 0.076 Uiso 1 1 calc R C .
H45B H 1.2825 1.1102 0.4904 0.076 Uiso 1 1 calc R . .
H45C H 1.2935 1.1997 0.4848 0.076 Uiso 1 1 calc R . .

loop_
_atom_site_aniso_label
_atom_site_aniso_U_11
_atom_site_aniso_U_22
_atom_site_aniso_U_33
_atom_site_aniso_U_23
_atom_site_aniso_U_13
_atom_site_aniso_U_12
Ga1 0.02845(11) 0.02579(11) 0.02697(11) 0.00156(9) 0.00426(9) -0.00229(9)
Ga2 0.02746(11) 0.02494(11) 0.02579(11) 0.00036(9) 0.00455(9) -0.00141(9)
Ga3 0.03178(12) 0.02394(11) 0.02594(11) -0.00039(9) 0.00477(9) -0.00095(9)
O1 0.0317(7) 0.0266(7) 0.0297(7) 0.0013(6) 0.0090(6) 0.0041(6)
O2 0.0320(7) 0.0277(7) 0.0284(7) 0.0010(6) 0.0097(6) 0.0053(6)
O3 0.0454(9) 0.0444(9) 0.0353(8) 0.0106(7) 0.0006(7) -0.0192(7)
O4 0.0464(9) 0.0402(9) 0.0364(8) 0.0077(7) -0.0093(7) -0.0117(7)
O5 0.0391(8) 0.0412(8) 0.0320(8) 0.0099(7) -0.0013(7) -0.0138(7)
O6 0.0432(9) 0.0359(8) 0.0361(8) 0.0059(7) -0.0072(7) -0.0099(7)
O7 0.0307(7) 0.0248(7) 0.0279(7) -0.0005(6) 0.0017(6) 0.0041(6)
O8 0.0492(9) 0.0453(9) 0.0311(8) -0.0103(7) 0.0166(7) -0.0147(8)
O9 0.0471(9) 0.0389(8) 0.0327(8) 0.0012(7) 0.0022(7) -0.0146(7)
C1 0.0346(11) 0.0302(11) 0.0351(12) -0.0022(9) 0.0089(10) 0.0071(9)
C2 0.0457(13) 0.0461(14) 0.0402(13) -0.0068(11) 0.0089(11) 0.0069(11)
C3 0.082(2) 0.0745(19) 0.0475(15) -0.0171(14) 0.0191(15) 0.0231(17)
C4 0.0591(15) 0.0353(13) 0.0570(15) 0.0067(11) 0.0172(13) 0.0155(12)
C5 0.0349(12) 0.0522(15) 0.0606(16) -0.0077(12) 0.0096(12) 0.0035(12)
C6 0.0313(11) 0.0319(11) 0.0350(11) -0.0016(9) 0.0097(9) 0.0077(9)
C7 0.0478(14) 0.0480(14) 0.0360(13) -0.0080(11) 0.0091(11) 0.0079(12)
C8 0.0770(19) 0.0727(19) 0.0476(15) -0.0111(14) 0.0200(14) 0.0233(16)
C9 0.0339(12) 0.0568(15) 0.0557(15) -0.0089(13) 0.0074(11) 0.0043(12)
C10 0.0669(16) 0.0381(13) 0.0527(15) 0.0071(11) 0.0234(13) 0.0185(12)
C11 0.0440(17) 0.0307(15) 0.0449(18) 0.0096(13) 0.0160(14) -0.0049(14)
C12 0.0517(18) 0.0461(18) 0.065(2) -0.0078(16) 0.0248(17) -0.0194(16)
C13 0.074(2) 0.062(2) 0.078(3) -0.0249(19) 0.025(2) -0.030(2)
C14 0.062(2) 0.053(2) 0.0400(18) 0.0041(16) 0.0144(16) -0.0112(17)
C15 0.065(2) 0.0431(19) 0.064(2) 0.0209(17) 0.006(2) -0.0051(18)
C16 0.0348(12) 0.0420(13) 0.0356(12) -0.0046(10) -0.0014(10) -0.0014(10)
C17 0.0415(13) 0.0503(15) 0.0458(14) -0.0016(12) -0.0030(11) 0.0015(12)
C18 0.0652(19) 0.073(2) 0.071(2) 0.0171(16) -0.0084(16) 0.0113(16)
C19 0.0570(16) 0.081(2) 0.0422(14) -0.0138(14) 0.0008(13) 0.0102(15)
C20 0.0403(13) 0.0353(12) 0.0549(15) -0.0063(11) 0.0018(11) -0.0049(11)
C21 0.0398(17) 0.0245(15) 0.0344(17) 0.0053(13) 0.0112(14) -0.0040(13)
C22 0.0359(15) 0.0280(15) 0.0382(16) -0.0050(13) 0.0172(13) -0.0066(13)
C23 0.054(2) 0.053(2) 0.0454(19) -0.0159(16) 0.0049(17) -0.0157(18)
C24 0.044(2) 0.0442(19) 0.049(2) 0.0153(16) 0.0001(17) -0.0049(17)
C25 0.065(2) 0.048(2) 0.0305(17) -0.0031(15) 0.0151(17) -0.0198(18)
C26 0.0338(11) 0.0355(12) 0.0306(11) -0.0044(9) -0.0001(9) -0.0033(10)
C27 0.0379(12) 0.0425(13) 0.0413(13) 0.0012(11) 0.0009(10) 0.0015(11)
C28 0.0478(15) 0.0539(15) 0.0592(16) 0.0149(13) -0.0010(13) 0.0074(13)
C29 0.0382(12) 0.0330(12) 0.0486(13) -0.0017(10) 0.0008(11) -0.0056(10)
C30 0.0534(15) 0.0602(16) 0.0368(13) -0.0106(12) 0.0008(12) 0.0080(13)
C31 0.0335(11) 0.0309(11) 0.0360(12) 0.0005(9) -0.0025(10) 0.0058(10)
C32 0.0481(14) 0.0352(12) 0.0391(13) -0.0006(10) -0.0086(11) 0.0079(11)
C33 0.0741(17) 0.0453(14) 0.0349(13) 0.0072(11) 0.0044(12) 0.0011(13)
C34 0.0363(13) 0.0506(15) 0.0588(15) 0.0008(12) 0.0045(12) 0.0057(12)
C35 0.0546(14) 0.0343(12) 0.0408(13) -0.0025(10) -0.0034(11) 0.0134(11)
C36 0.034(2) 0.038(2) 0.0267(19) -0.0034(16) 0.0097(16) 0.0061(18)
C37 0.047(2) 0.056(2) 0.0273(19) 0.0020(18) 0.0093(17) -0.002(2)
C38 0.045(2) 0.077(3) 0.051(3) -0.005(2) 0.014(2) -0.021(2)
C39 0.050(3) 0.044(3) 0.037(2) -0.0087(19) 0.012(2) 0.003(2)
C40 0.044(2) 0.054(3) 0.0241(19) -0.0021(18) -0.0013(17) -0.004(2)
C41 0.0439(13) 0.0285(11) 0.0372(12) 0.0004(9) 0.0066(10) -0.0098(10)
C42 0.0417(13) 0.0495(14) 0.0500(15) -0.0083(12) 0.0044(12) -0.0107(12)
C43 0.0492(16) 0.088(2) 0.0534(16) -0.0153(15) -0.0084(13) -0.0024(16)
C44 0.0697(18) 0.0342(13) 0.0645(17) -0.0054(12) -0.0071(15) 0.0033(13)
C45 0.0606(16) 0.0521(15) 0.0393(13) 0.0070(11) 0.0082(12) -0.0158(13)
